data_4303588
loop_
_publ_author_name
'Daniel L. Reger'
'Elizabeth A. Foley'
'Russell P. Watson'
'Perry J. Pellechia'
'Mark D. Smith'
'Fernande Grandjean'
'Gary J. Long'

_publ_contact_author_address
;
Department of Chemistry and Biochemistry
University of South Carolina
Columbia, South Carolina 29208
USA
;
_publ_contact_author_email reger@mail.chem.sc.edu
_publ_contact_author_fax '1 803 777 9521'
_publ_contact_author_name 'Professor Daniel L. Reger'
_publ_contact_author_phone '1 803 777 2587'
_publ_section_title
;
Monofluoride Bridged, Binuclear Metallacycles of First Row Transition
Metals Supported by Third Generation Bis(1-pyrazolyl)methane Ligands:
Unusual Magnetic Properties
;
_journal_name_full 'Inorganic Chemistry'
_journal_page_first 10658
_journal_page_last 10669
_journal_paper_doi 10.1021/ic901352p
_journal_volume 48
_journal_year 2009
_chemical_formula_moiety 'C40 H36 Cu2 F1 N16, 3(B F4), 0.71(H2 O)'
_chemical_formula_sum 'C40 H37.41 B3 Cu2 F13 N16 O0.71'
_chemical_formula_weight 1160.14
_chemical_name_systematic
; 
 ? 
;
_space_group_IT_number 11
_symmetry_cell_setting monoclinic
_symmetry_space_group_name_Hall '-P 2yb'
_symmetry_space_group_name_H-M 'P 1 21/m 1'
_atom_sites_solution_hydrogens geom
_atom_sites_solution_primary direct
_atom_sites_solution_secondary difmap
_audit_creation_method SHELXL-97
_cell_angle_alpha 90.00
_cell_angle_beta 104.7210(10)
_cell_angle_gamma 90.00
_cell_formula_units_Z 4
_cell_length_a 10.2515(5)
_cell_length_b 41.947(2)
_cell_length_c 11.6474(6)
_cell_measurement_reflns_used 7501
_cell_measurement_temperature 150(2)
_cell_measurement_theta_max 22.663
_cell_measurement_theta_min 2.272
_cell_volume 4844.2(4)
_computing_cell_refinement 'SAINT-Plus Version 6.45 (Bruker, 2001)'
_computing_data_collection 'SMART Version 5.625 (Bruker, 2001)'
_computing_data_reduction 'SAINT-Plus Version 6.45 (Bruker, 2001)'
_computing_molecular_graphics various
_computing_publication_material 'SHELXTL Version 6.14 (Bruker, 2000)'
_computing_structure_refinement 'SHELXL-97 (Sheldrick, 1997)'
_computing_structure_solution 'SHELXS-97 (Sheldrick, 1990)'
_diffrn_ambient_temperature 150(2)
_diffrn_measured_fraction_theta_full 1.000
_diffrn_measured_fraction_theta_max 1.000
_diffrn_measurement_device_type 'Bruker SMART APEX CCD diffractometer'
_diffrn_measurement_method 'omega scans'
_diffrn_radiation_monochromator graphite
_diffrn_radiation_source 'fine-focus sealed tube'
_diffrn_radiation_type MoK\a
_diffrn_radiation_wavelength 0.71073
_diffrn_reflns_av_R_equivalents 0.0853
_diffrn_reflns_av_sigmaI/netI 0.0694
_diffrn_reflns_limit_h_max 12
_diffrn_reflns_limit_h_min -12
_diffrn_reflns_limit_k_max 49
_diffrn_reflns_limit_k_min -49
_diffrn_reflns_limit_l_max 13
_diffrn_reflns_limit_l_min -13
_diffrn_reflns_number 51661
_diffrn_reflns_theta_full 25.06
_diffrn_reflns_theta_max 25.06
_diffrn_reflns_theta_min 1.81
_exptl_absorpt_coefficient_mu 0.980
_exptl_absorpt_correction_type none
_exptl_crystal_colour 'light blue'
_exptl_crystal_density_diffrn 1.591
_exptl_crystal_density_method 'not measured'
_exptl_crystal_description plate
_exptl_crystal_F_000 2340
_exptl_crystal_size_max 0.24
_exptl_crystal_size_mid 0.18
_exptl_crystal_size_min 0.06
_refine_diff_density_max 0.709
_refine_diff_density_min -0.465
_refine_diff_density_rms 0.081
_refine_ls_extinction_method none
_refine_ls_goodness_of_fit_ref 1.080
_refine_ls_hydrogen_treatment constr
_refine_ls_matrix_type full
_refine_ls_number_parameters 717
_refine_ls_number_reflns 8697
_refine_ls_number_restraints 100
_refine_ls_restrained_S_all 1.081
_refine_ls_R_factor_all 0.1004
_refine_ls_R_factor_gt 0.0684
_refine_ls_shift/su_max 0.000
_refine_ls_shift/su_mean 0.000
_refine_ls_structure_factor_coef Fsqd
_refine_ls_weighting_details 'calc w=1/[\s^2^(Fo^2^)+(0.0553P)^2^+10.7326P] where P=(Fo^2^+2Fc^2^)/3'
_refine_ls_weighting_scheme calc
_refine_ls_wR_factor_gt 0.1540
_refine_ls_wR_factor_ref 0.1653
_reflns_number_gt 5897
_reflns_number_total 8697
_reflns_threshold_expression >2sigma(I)
_cod_data_source_file ic901352p_si_001_1.cif
_cod_data_source_block Cu071H2O
_cod_depositor_comments
;
The following automatic conversions were performed:
'_symmetry_cell_setting' value 'Monoclinic' changed to 'monoclinic'
according to '/home/saulius/struct/CIF-dictionaries/cif_core.dic'
dictionary named 'cif_core.dic' version 2.4.1 from 2010-06-29.

Automatic conversion script
Id: cif_fix_enum 1527 2010-12-29 10:47:43Z saulius 
;
_cod_original_cell_volume 4844.1(4)
_cod_original_sg_symbol_H-M 'P 21/m'
_cod_database_code 4303588

loop_
_symmetry_equiv_pos_as_xyz
'x, y, z'
'-x, y+1/2, -z'
'-x, -y, -z'
'x, -y-1/2, z'

loop_
_atom_site_label
_atom_site_type_symbol
_atom_site_fract_x
_atom_site_fract_y
_atom_site_fract_z
_atom_site_U_iso_or_equiv
_atom_site_adp_type
_atom_site_occupancy
_atom_site_symmetry_multiplicity
_atom_site_calc_flag
_atom_site_refinement_flags
_atom_site_disorder_assembly
_atom_site_disorder_group
Cu1 Cu 0.37723(7) 0.529345(17) 0.40116(6) 0.0347(2) Uani 1 1 d . . .
F1 F 0.5000 0.5000 0.5000 0.0664(16) Uani 1 2 d S . .
C11 C 0.1934(6) 0.52939(15) 0.0323(5) 0.0425(14) Uani 1 1 d . . .
H11 H 0.1384 0.5189 -0.0351 0.051 Uiso 1 1 calc R . .
C12 C 0.2313(7) 0.56019(16) 0.0381(6) 0.0513(17) Uani 1 1 d . . .
H12 H 0.2084 0.5757 -0.0233 0.062 Uiso 1 1 calc R . .
C13 C 0.3109(6) 0.56456(15) 0.1524(6) 0.0471(16) Uani 1 1 d . . .
H13 H 0.3519 0.5842 0.1823 0.057 Uiso 1 1 calc R . .
C21 C 0.0791(6) 0.46155(15) 0.2839(6) 0.0465(16) Uani 1 1 d . . .
H21 H 0.0281 0.4479 0.2238 0.056 Uiso 1 1 calc R . .
C22 C 0.0670(6) 0.46408(16) 0.3986(6) 0.0499(17) Uani 1 1 d . . .
H22 H 0.0066 0.4527 0.4334 0.060 Uiso 1 1 calc R . .
C23 C 0.1616(6) 0.48667(15) 0.4529(6) 0.0442(15) Uani 1 1 d . . .
H23 H 0.1751 0.4938 0.5325 0.053 Uiso 1 1 calc R . .
C31 C 0.7990(7) 0.38572(17) 0.5176(6) 0.0537(17) Uani 1 1 d . . .
H31 H 0.7889 0.3648 0.4849 0.064 Uiso 1 1 calc R . .
C32 C 0.9132(7) 0.39869(17) 0.5861(7) 0.0593(19) Uani 1 1 d . . .
H32 H 0.9989 0.3887 0.6119 0.071 Uiso 1 1 calc R . .
C33 C 0.8801(6) 0.42901(16) 0.6106(6) 0.0471(16) Uani 1 1 d . . .
H33 H 0.9414 0.4438 0.6575 0.057 Uiso 1 1 calc R . .
C41 C 0.3720(6) 0.39209(14) 0.5273(5) 0.0436(15) Uani 1 1 d . . .
H41 H 0.3469 0.3721 0.4896 0.052 Uiso 1 1 calc R . .
C42 C 0.3127(6) 0.40659(14) 0.6043(5) 0.0436(15) Uani 1 1 d . . .
H42 H 0.2386 0.3989 0.6315 0.052 Uiso 1 1 calc R . .
C43 C 0.3824(6) 0.43496(14) 0.6357(5) 0.0415(15) Uani 1 1 d . . .
H43 H 0.3630 0.4502 0.6896 0.050 Uiso 1 1 calc R . .
C111 C 0.2441(6) 0.48317(13) 0.1756(5) 0.0357(13) Uani 1 1 d . . .
H111 H 0.1900 0.4704 0.1075 0.043 Uiso 1 1 calc R . .
C112 C 0.3847(6) 0.46903(15) 0.2143(5) 0.0377(14) Uani 1 1 d . . .
C113 C 0.4870(6) 0.47943(15) 0.1651(5) 0.0430(15) Uani 1 1 d . . .
H113 H 0.4707 0.4958 0.1068 0.052 Uiso 1 1 calc R . .
C114 C 0.6125(7) 0.46563(17) 0.2023(6) 0.0540(18) Uani 1 1 d . . .
H114 H 0.6827 0.4725 0.1681 0.065 Uiso 1 1 calc R . .
C115 C 0.6389(6) 0.44208(16) 0.2881(6) 0.0499(17) Uani 1 1 d . . .
H115 H 0.7264 0.4330 0.3130 0.060 Uiso 1 1 calc R . .
C116 C 0.5363(6) 0.43188(13) 0.3376(5) 0.0376(14) Uani 1 1 d . . .
C117 C 0.4093(6) 0.44505(13) 0.2993(5) 0.0360(13) Uani 1 1 d . . .
H117 H 0.3383 0.4377 0.3313 0.043 Uiso 1 1 calc R . .
C118 C 0.5634(6) 0.40709(14) 0.4351(5) 0.0411(14) Uani 1 1 d . . .
H118 H 0.5465 0.3856 0.3972 0.049 Uiso 1 1 calc R . .
N11 N 0.3224(5) 0.53761(11) 0.2151(4) 0.0421(12) Uani 1 1 d . . .
N12 N 0.2468(5) 0.51622(11) 0.1380(4) 0.0357(11) Uani 1 1 d . . .
N21 N 0.2310(4) 0.49703(11) 0.3774(4) 0.0360(11) Uani 1 1 d . . .
N22 N 0.1766(4) 0.48199(11) 0.2727(4) 0.0343(11) Uani 1 1 d . . .
N31 N 0.7510(5) 0.43527(12) 0.5602(4) 0.0397(12) Uani 1 1 d . . .
N32 N 0.7024(5) 0.40817(12) 0.5048(4) 0.0434(13) Uani 1 1 d . . .
N41 N 0.4803(4) 0.43788(11) 0.5798(4) 0.0357(11) Uani 1 1 d . . .
N42 N 0.4733(5) 0.41101(11) 0.5133(4) 0.0362(11) Uani 1 1 d . . .
Cu2 Cu 0.74721(7) 0.203234(18) 0.93099(6) 0.0378(2) Uani 1 1 d . . .
F2 F 0.7432(4) 0.2500 0.9299(4) 0.0442(12) Uani 1 2 d S . .
C51 C 1.0679(7) 0.13639(16) 0.9765(6) 0.0543(18) Uani 1 1 d . . .
H51 H 1.1531 0.1291 1.0222 0.065 Uiso 1 1 calc R . .
C52 C 0.9823(7) 0.12045(18) 0.8858(7) 0.062(2) Uani 1 1 d . . .
H52 H 0.9951 0.1000 0.8550 0.075 Uiso 1 1 calc R . .
C53 C 0.8721(6) 0.14073(17) 0.8485(6) 0.0541(18) Uani 1 1 d . . .
H53 H 0.7949 0.1357 0.7864 0.065 Uiso 1 1 calc R . .
C61 C 0.9971(7) 0.19416(17) 1.2669(6) 0.0570(19) Uani 1 1 d . . .
H61 H 1.0826 0.1896 1.3189 0.068 Uiso 1 1 calc R . .
C62 C 0.8834(8) 0.20125(19) 1.2991(6) 0.066(2) Uani 1 1 d . . .
H62 H 0.8721 0.2023 1.3774 0.079 Uiso 1 1 calc R . .
C63 C 0.7869(7) 0.20661(17) 1.1950(6) 0.0603(19) Uani 1 1 d . . .
H63 H 0.6962 0.2124 1.1905 0.072 Uiso 1 1 calc R . .
C71 C 0.4206(6) 0.13699(14) 0.8915(5) 0.0421(15) Uani 1 1 d . . .
H71 H 0.3346 0.1300 0.8464 0.051 Uiso 1 1 calc R . .
C72 C 0.5050(7) 0.12133(15) 0.9849(6) 0.0482(16) Uani 1 1 d . . .
H72 H 0.4895 0.1014 1.0177 0.058 Uiso 1 1 calc R . .
C73 C 0.6164(6) 0.14045(16) 1.0209(6) 0.0479(16) Uani 1 1 d . . .
H73 H 0.6921 0.1354 1.0844 0.057 Uiso 1 1 calc R . .
C81 C 0.4937(6) 0.19307(14) 0.5969(5) 0.0426(15) Uani 1 1 d . . .
H81 H 0.4074 0.1887 0.5459 0.051 Uiso 1 1 calc R . .
C82 C 0.6092(6) 0.19995(17) 0.5620(5) 0.0521(17) Uani 1 1 d . . .
H82 H 0.6191 0.2011 0.4832 0.063 Uiso 1 1 calc R . .
C83 C 0.7076(6) 0.20489(16) 0.6658(5) 0.0473(16) Uani 1 1 d . . .
H83 H 0.7988 0.2100 0.6694 0.057 Uiso 1 1 calc R . .
C121 C 1.0560(6) 0.19074(15) 1.0687(6) 0.0463(16) Uani 1 1 d . . .
H121 H 1.1480 0.1852 1.1182 0.056 Uiso 1 1 calc R . .
C122 C 1.0661(5) 0.22124(15) 1.0031(5) 0.0419(15) Uani 1 1 d . . .
C123 C 1.0791(6) 0.22120(17) 0.8863(6) 0.0479(16) Uani 1 1 d . . .
H123 H 1.0833 0.2017 0.8460 0.057 Uiso 1 1 calc R . .
C124 C 1.0857(8) 0.2500 0.8309(9) 0.056(3) Uani 1 2 d S . .
H124 H 1.0952 0.2500 0.7518 0.067 Uiso 1 2 calc SR . .
C125 C 1.0612(7) 0.2500 1.0599(7) 0.039(2) Uani 1 2 d S . .
H125 H 1.0543 0.2500 1.1397 0.047 Uiso 1 2 calc SR . .
C126 C 0.4372(5) 0.19066(13) 0.7950(5) 0.0339(13) Uani 1 1 d . . .
H126 H 0.3448 0.1852 0.7459 0.041 Uiso 1 1 calc R . .
C127 C 0.4280(5) 0.22139(13) 0.8597(5) 0.0307(13) Uani 1 1 d . . .
C128 C 0.4164(5) 0.22153(15) 0.9760(5) 0.0370(14) Uani 1 1 d . . .
H128 H 0.4135 0.2019 1.0162 0.044 Uiso 1 1 calc R . .
C129 C 0.4092(7) 0.2500 1.0336(7) 0.0359(19) Uani 1 2 d S . .
H129 H 0.3992 0.2500 1.1125 0.043 Uiso 1 2 calc SR . .
C130 C 0.4325(7) 0.2500 0.8018(7) 0.0323(18) Uani 1 2 d S . .
H130 H 0.4388 0.2500 0.7218 0.039 Uiso 1 2 calc SR . .
N51 N 0.8870(5) 0.16763(13) 0.9089(5) 0.0496(14) Uani 1 1 d . . .
N52 N 1.0084(5) 0.16462(13) 0.9891(5) 0.0483(13) Uani 1 1 d . . .
N61 N 0.8370(5) 0.20267(12) 1.1021(4) 0.0410(12) Uani 1 1 d . . .
N62 N 0.9673(5) 0.19478(12) 1.1475(4) 0.0423(12) Uani 1 1 d . . .
N71 N 0.6059(5) 0.16692(12) 0.9565(4) 0.0396(12) Uani 1 1 d . . .
N72 N 0.4842(4) 0.16436(11) 0.8765(4) 0.0340(11) Uani 1 1 d . . .
N81 N 0.6580(4) 0.20159(11) 0.7601(4) 0.0374(11) Uani 1 1 d . . .
N82 N 0.5254(4) 0.19375(11) 0.7158(4) 0.0339(11) Uani 1 1 d . . .
B2 B 0.0954(7) 0.17499(18) 0.5906(7) 0.0486(19) Uani 1 1 d D . .
F21 F -0.0358(3) 0.18249(10) 0.5800(3) 0.0594(10) Uani 1 1 d D . .
F22 F 0.1703(4) 0.20157(12) 0.5860(5) 0.114(2) Uani 1 1 d D . .
F23 F 0.1481(3) 0.15886(9) 0.6971(3) 0.0578(10) Uani 1 1 d D . .
F24 F 0.1044(5) 0.15497(12) 0.4988(4) 0.1037(19) Uani 1 1 d D . .
B1A B 0.4223(13) 0.1691(3) 0.2599(12) 0.041(3) Uiso 0.40 1 d PD A 1
F11A F 0.5441(9) 0.1542(3) 0.2836(10) 0.049(3) Uiso 0.40 1 d PD A 1
F12A F 0.3397(17) 0.1615(4) 0.3317(14) 0.097(7) Uiso 0.40 1 d PD A 1
F13A F 0.3515(8) 0.1619(3) 0.1419(7) 0.031(2) Uiso 0.40 1 d PD A 1
F14A F 0.4445(16) 0.2019(3) 0.2574(13) 0.115(5) Uiso 0.40 1 d PD A 1
B1B B 0.3856(12) 0.1577(3) 0.2566(11) 0.041(3) Uiso 0.45 1 d PD B 2
F11B F 0.3422(8) 0.12715(19) 0.2394(8) 0.059(2) Uiso 0.45 1 d PD B 2
F12B F 0.3558(9) 0.1757(3) 0.1555(8) 0.058(3) Uiso 0.45 1 d PD B 2
F13B F 0.5260(8) 0.1594(2) 0.3135(8) 0.039(2) Uiso 0.45 1 d PD B 2
F14B F 0.3289(10) 0.1735(2) 0.3388(8) 0.052(3) Uiso 0.45 1 d PD B 2
B1C B 0.401(2) 0.1680(6) 0.257(2) 0.041(3) Uiso 0.15 1 d PD C 3
F11C F 0.344(3) 0.1455(7) 0.178(2) 0.074(9) Uiso 0.15 1 d PD C 3
F12C F 0.356(3) 0.1983(5) 0.229(2) 0.078(9) Uiso 0.15 1 d PD C 3
F13C F 0.543(2) 0.1675(8) 0.279(3) 0.093(15) Uiso 0.15 1 d PD C 3
F14C F 0.382(3) 0.1620(6) 0.3693(18) 0.042(7) Uiso 0.15 1 d PD C 3
B3A B 0.1814(9) 0.4564(2) 0.8472(8) 0.0446(19) Uani 0.85 1 d P D 4
F31A F 0.3052(5) 0.46741(14) 0.9104(7) 0.0601(18) Uani 0.85 1 d P D 4
F32A F 0.1461(6) 0.47391(16) 0.7432(5) 0.0992(19) Uani 0.85 1 d P D 4
F33A F 0.1890(7) 0.42583(15) 0.8119(7) 0.083(2) Uani 0.85 1 d P D 4
F34A F 0.0858(5) 0.46119(15) 0.9073(5) 0.0810(17) Uani 0.85 1 d P D 4
B3B B 0.190(3) 0.4554(7) 0.869(2) 0.0446(19) Uani 0.15 1 d PD D 4
F31B F 0.311(3) 0.4698(12) 0.880(4) 0.16(4) Uiso 0.15 1 d PD D 4
F32B F 0.177(3) 0.4384(7) 0.965(2) 0.077(8) Uiso 0.15 1 d PD D 4
F33B F 0.163(4) 0.4349(8) 0.769(2) 0.064(13) Uiso 0.15 1 d PD D 4
F34B F 0.088(3) 0.4779(6) 0.834(3) 0.080(9) Uiso 0.15 1 d PD D 4
O1 O 1.060(2) 0.1163(5) 0.2720(18) 0.141(8) Uiso 0.403(16) 1 d P . .
O2 O 0.920(3) 0.1130(6) 0.238(2) 0.141(8) Uiso 0.307(14) 1 d P . .

loop_
_atom_site_aniso_label
_atom_site_aniso_U_11
_atom_site_aniso_U_22
_atom_site_aniso_U_33
_atom_site_aniso_U_23
_atom_site_aniso_U_13
_atom_site_aniso_U_12
Cu1 0.0309(4) 0.0361(4) 0.0388(4) -0.0045(3) 0.0120(3) -0.0034(3)
F1 0.053(3) 0.052(3) 0.076(4) 0.021(3) -0.019(3) -0.016(3)
C11 0.043(4) 0.049(4) 0.036(3) 0.006(3) 0.010(3) 0.000(3)
C12 0.065(5) 0.048(4) 0.042(4) 0.010(3) 0.015(3) 0.002(3)
C13 0.059(4) 0.040(4) 0.045(4) 0.001(3) 0.018(3) -0.010(3)
C21 0.028(3) 0.044(4) 0.062(4) 0.007(3) 0.001(3) -0.009(3)
C22 0.040(4) 0.058(4) 0.054(4) 0.014(3) 0.017(3) -0.010(3)
C23 0.036(3) 0.057(4) 0.043(4) 0.008(3) 0.017(3) 0.003(3)
C31 0.051(4) 0.052(4) 0.061(4) 0.001(4) 0.019(4) 0.015(3)
C32 0.041(4) 0.060(5) 0.078(5) 0.013(4) 0.018(4) 0.010(3)
C33 0.032(3) 0.055(4) 0.051(4) 0.013(3) 0.003(3) 0.002(3)
C41 0.042(4) 0.033(3) 0.052(4) -0.005(3) 0.005(3) -0.007(3)
C42 0.036(3) 0.043(4) 0.051(4) 0.005(3) 0.011(3) -0.006(3)
C43 0.037(3) 0.042(4) 0.049(4) -0.008(3) 0.018(3) -0.001(3)
C111 0.043(3) 0.032(3) 0.031(3) 0.000(3) 0.007(3) -0.007(3)
C112 0.034(3) 0.050(4) 0.028(3) -0.010(3) 0.005(2) 0.003(3)
C113 0.047(4) 0.051(4) 0.033(3) 0.002(3) 0.015(3) 0.000(3)
C114 0.050(4) 0.078(5) 0.044(4) 0.000(4) 0.029(3) 0.008(4)
C115 0.039(4) 0.064(5) 0.052(4) -0.008(4) 0.020(3) 0.007(3)
C116 0.047(4) 0.034(3) 0.032(3) -0.011(3) 0.012(3) 0.001(3)
C117 0.043(4) 0.031(3) 0.036(3) -0.008(3) 0.015(3) 0.000(3)
C118 0.048(4) 0.033(3) 0.041(4) -0.010(3) 0.009(3) 0.003(3)
N11 0.047(3) 0.035(3) 0.047(3) -0.005(2) 0.018(2) -0.009(2)
N12 0.036(3) 0.039(3) 0.029(3) -0.003(2) 0.004(2) -0.006(2)
N21 0.030(3) 0.042(3) 0.038(3) 0.000(2) 0.012(2) 0.001(2)
N22 0.030(3) 0.038(3) 0.032(3) 0.002(2) 0.002(2) -0.007(2)
N31 0.041(3) 0.040(3) 0.040(3) -0.004(2) 0.013(2) -0.003(2)
N32 0.034(3) 0.046(3) 0.048(3) -0.008(3) 0.007(2) 0.012(2)
N41 0.039(3) 0.030(3) 0.040(3) -0.006(2) 0.013(2) -0.003(2)
N42 0.036(3) 0.029(3) 0.043(3) -0.004(2) 0.009(2) 0.000(2)
Cu2 0.0279(4) 0.0508(5) 0.0337(4) -0.0010(3) 0.0059(3) 0.0050(3)
F2 0.036(3) 0.047(3) 0.043(3) 0.000 -0.001(2) 0.000
C51 0.038(4) 0.055(4) 0.071(5) -0.007(4) 0.016(3) 0.009(3)
C52 0.047(4) 0.061(5) 0.084(6) -0.012(4) 0.025(4) 0.008(4)
C53 0.038(4) 0.063(5) 0.063(5) -0.010(4) 0.016(3) -0.001(3)
C61 0.048(4) 0.074(5) 0.039(4) 0.014(4) -0.007(3) 0.006(4)
C62 0.065(5) 0.098(6) 0.033(4) 0.011(4) 0.008(3) 0.010(4)
C63 0.048(4) 0.071(5) 0.065(5) 0.013(4) 0.020(4) 0.012(4)
C71 0.044(4) 0.037(4) 0.050(4) -0.008(3) 0.020(3) -0.003(3)
C72 0.061(4) 0.036(4) 0.053(4) 0.010(3) 0.022(3) 0.008(3)
C73 0.045(4) 0.052(4) 0.046(4) 0.011(3) 0.010(3) 0.019(3)
C81 0.042(4) 0.050(4) 0.034(3) -0.004(3) 0.006(3) 0.001(3)
C82 0.047(4) 0.078(5) 0.033(4) -0.003(3) 0.013(3) 0.002(3)
C83 0.033(3) 0.077(5) 0.034(3) -0.005(3) 0.012(3) 0.000(3)
C121 0.025(3) 0.055(4) 0.056(4) 0.000(3) 0.005(3) 0.003(3)
C122 0.020(3) 0.058(4) 0.047(4) 0.002(3) 0.006(3) 0.005(3)
C123 0.027(3) 0.060(4) 0.058(4) -0.003(4) 0.011(3) 0.003(3)
C124 0.017(4) 0.101(9) 0.049(6) 0.000 0.007(4) 0.000
C125 0.025(4) 0.053(6) 0.039(5) 0.000 0.008(4) 0.000
C126 0.026(3) 0.041(3) 0.035(3) 0.001(3) 0.007(2) -0.002(2)
C127 0.016(3) 0.040(3) 0.036(3) 0.001(3) 0.006(2) 0.000(2)
C128 0.027(3) 0.050(4) 0.037(3) 0.009(3) 0.013(3) -0.003(3)
C129 0.030(4) 0.050(6) 0.030(4) 0.000 0.011(3) 0.000
C130 0.019(4) 0.047(5) 0.030(4) 0.000 0.006(3) 0.000
N51 0.032(3) 0.060(4) 0.056(3) -0.015(3) 0.009(2) 0.003(3)
N52 0.025(3) 0.052(3) 0.064(4) -0.006(3) 0.003(2) 0.008(2)
N61 0.034(3) 0.052(3) 0.037(3) 0.001(2) 0.008(2) 0.006(2)
N62 0.034(3) 0.052(3) 0.037(3) 0.004(2) 0.002(2) 0.004(2)
N71 0.032(3) 0.044(3) 0.043(3) 0.005(2) 0.008(2) 0.008(2)
N72 0.031(3) 0.037(3) 0.034(3) 0.001(2) 0.007(2) 0.004(2)
N81 0.024(2) 0.049(3) 0.038(3) -0.003(2) 0.007(2) 0.003(2)
N82 0.029(3) 0.040(3) 0.031(3) -0.004(2) 0.005(2) 0.003(2)
B2 0.038(4) 0.053(5) 0.057(5) 0.021(4) 0.017(4) 0.013(4)
F21 0.034(2) 0.087(3) 0.059(2) 0.015(2) 0.0155(17) 0.0201(19)
F22 0.052(3) 0.100(4) 0.175(5) 0.088(4) 0.003(3) -0.011(3)
F23 0.040(2) 0.066(3) 0.061(2) 0.024(2) -0.0004(17) -0.0033(18)
F24 0.139(5) 0.120(4) 0.068(3) 0.037(3) 0.056(3) 0.078(4)
B3A 0.042(4) 0.049(5) 0.041(5) -0.014(4) 0.007(4) -0.011(4)
F31A 0.040(3) 0.073(4) 0.060(3) -0.006(3) -0.001(2) -0.023(2)
F32A 0.074(4) 0.136(5) 0.077(4) 0.027(4) 0.000(3) -0.005(4)
F33A 0.084(5) 0.050(4) 0.126(6) -0.024(4) 0.047(5) -0.017(3)
F34A 0.062(3) 0.102(4) 0.093(4) -0.045(4) 0.047(3) -0.033(3)
B3B 0.042(4) 0.049(5) 0.041(5) -0.014(4) 0.007(4) -0.011(4)

loop_
_atom_type_symbol
_atom_type_description
_atom_type_scat_dispersion_real
_atom_type_scat_dispersion_imag
_atom_type_scat_source
C C 0.0033 0.0016 'International Tables Vol C Tables 4.2.6.8 and 6.1.1.4'
H H 0.0000 0.0000 'International Tables Vol C Tables 4.2.6.8 and 6.1.1.4'
B B 0.0013 0.0007 'International Tables Vol C Tables 4.2.6.8 and 6.1.1.4'
N N 0.0061 0.0033 'International Tables Vol C Tables 4.2.6.8 and 6.1.1.4'
F F 0.0171 0.0103 'International Tables Vol C Tables 4.2.6.8 and 6.1.1.4'
Cu Cu 0.3201 1.2651 'International Tables Vol C Tables 4.2.6.8 and 6.1.1.4'
O O 0.0106 0.0060 'International Tables Vol C Tables 4.2.6.8 and 6.1.1.4'

loop_
_geom_angle_atom_site_label_1
_geom_angle_atom_site_label_2
_geom_angle_atom_site_label_3
_geom_angle
_geom_angle_site_symmetry_1
_geom_angle_site_symmetry_3
_geom_angle_publ_flag
F1 Cu1 N41 91.45(14) . 3_666 ?
F1 Cu1 N21 90.14(14) . . ?
N41 Cu1 N21 178.3(2) 3_666 . ?
F1 Cu1 N31 132.33(13) . 3_666 ?
N41 Cu1 N31 88.26(19) 3_666 3_666 ?
N21 Cu1 N31 91.18(19) . 3_666 ?
F1 Cu1 N11 132.79(14) . . ?
N41 Cu1 N11 89.87(18) 3_666 . ?
N21 Cu1 N11 88.54(18) . . ?
N31 Cu1 N11 94.88(19) 3_666 . ?
Cu1 F1 Cu1 180.00(3) 3_666 . ?
N12 C11 C12 107.8(6) . . ?
N12 C11 H11 126.1 . . ?
C12 C11 H11 126.1 . . ?
C11 C12 C13 105.5(6) . . ?
C11 C12 H12 127.3 . . ?
C13 C12 H12 127.3 . . ?
N11 C13 C12 111.2(6) . . ?
N11 C13 H13 124.4 . . ?
C12 C13 H13 124.4 . . ?
N22 C21 C22 107.2(5) . . ?
N22 C21 H21 126.4 . . ?
C22 C21 H21 126.4 . . ?
C21 C22 C23 105.7(5) . . ?
C21 C22 H22 127.2 . . ?
C23 C22 H22 127.2 . . ?
N21 C23 C22 110.5(6) . . ?
N21 C23 H23 124.8 . . ?
C22 C23 H23 124.8 . . ?
N32 C31 C32 106.6(6) . . ?
N32 C31 H31 126.7 . . ?
C32 C31 H31 126.7 . . ?
C31 C32 C33 105.9(6) . . ?
C31 C32 H32 127.1 . . ?
C33 C32 H32 127.1 . . ?
N31 C33 C32 111.4(6) . . ?
N31 C33 H33 124.3 . . ?
C32 C33 H33 124.3 . . ?
N42 C41 C42 107.8(5) . . ?
N42 C41 H41 126.1 . . ?
C42 C41 H41 126.1 . . ?
C41 C42 C43 105.9(5) . . ?
C41 C42 H42 127.1 . . ?
C43 C42 H42 127.1 . . ?
N41 C43 C42 110.5(5) . . ?
N41 C43 H43 124.7 . . ?
C42 C43 H43 124.7 . . ?
N12 C111 N22 108.2(4) . . ?
N12 C111 C112 111.8(5) . . ?
N22 C111 C112 110.9(4) . . ?
N12 C111 H111 108.6 . . ?
N22 C111 H111 108.6 . . ?
C112 C111 H111 108.6 . . ?
C113 C112 C117 120.2(5) . . ?
C113 C112 C111 121.1(5) . . ?
C117 C112 C111 118.8(5) . . ?
C114 C113 C112 118.9(6) . . ?
C114 C113 H113 120.6 . . ?
C112 C113 H113 120.6 . . ?
C113 C114 C115 121.6(6) . . ?
C113 C114 H114 119.2 . . ?
C115 C114 H114 119.2 . . ?
C114 C115 C116 119.4(6) . . ?
C114 C115 H115 120.3 . . ?
C116 C115 H115 120.3 . . ?
C117 C116 C115 119.6(6) . . ?
C117 C116 C118 119.8(5) . . ?
C115 C116 C118 120.6(5) . . ?
C116 C117 C112 120.4(5) . . ?
C116 C117 H117 119.8 . . ?
C112 C117 H117 119.8 . . ?
N32 C118 N42 109.5(5) . . ?
N32 C118 C116 111.4(5) . . ?
N42 C118 C116 111.4(5) . . ?
N32 C118 H118 108.1 . . ?
N42 C118 H118 108.1 . . ?
C116 C118 H118 108.1 . . ?
C13 N11 N12 103.9(5) . . ?
C13 N11 Cu1 131.3(4) . . ?
N12 N11 Cu1 121.6(3) . . ?
C11 N12 N11 111.5(5) . . ?
C11 N12 C111 129.6(5) . . ?
N11 N12 C111 118.6(4) . . ?
C23 N21 N22 105.9(5) . . ?
C23 N21 Cu1 129.7(4) . . ?
N22 N21 Cu1 124.3(3) . . ?
C21 N22 N21 110.7(5) . . ?
C21 N22 C111 127.0(5) . . ?
N21 N22 C111 120.6(4) . . ?
C33 N31 N32 104.6(5) . . ?
C33 N31 Cu1 130.6(4) . 3_666 ?
N32 N31 Cu1 121.7(4) . 3_666 ?
N31 N32 C31 111.5(5) . . ?
N31 N32 C118 119.3(5) . . ?
C31 N32 C118 129.1(5) . . ?
C43 N41 N42 105.4(4) . . ?
C43 N41 Cu1 129.4(4) . 3_666 ?
N42 N41 Cu1 124.8(3) . 3_666 ?
C41 N42 N41 110.5(5) . . ?
C41 N42 C118 129.5(5) . . ?
N41 N42 C118 119.9(4) . . ?
F2 Cu2 N81 91.44(19) . . ?
F2 Cu2 N61 91.3(2) . . ?
N81 Cu2 N61 177.3(2) . . ?
F2 Cu2 N51 135.5(2) . . ?
N81 Cu2 N51 90.42(19) . . ?
N61 Cu2 N51 87.6(2) . . ?
F2 Cu2 N71 133.45(18) . . ?
N81 Cu2 N71 87.65(19) . . ?
N61 Cu2 N71 90.56(19) . . ?
N51 Cu2 N71 91.01(19) . . ?
Cu2 F2 Cu2 177.7(3) 4_565 . ?
N52 C51 C52 107.0(6) . . ?
N52 C51 H51 126.5 . . ?
C52 C51 H51 126.5 . . ?
C51 C52 C53 104.7(6) . . ?
C51 C52 H52 127.7 . . ?
C53 C52 H52 127.7 . . ?
N51 C53 C52 112.4(6) . . ?
N51 C53 H53 123.8 . . ?
C52 C53 H53 123.8 . . ?
C62 C61 N62 107.4(6) . . ?
C62 C61 H61 126.3 . . ?
N62 C61 H61 126.3 . . ?
C61 C62 C63 105.7(6) . . ?
C61 C62 H62 127.1 . . ?
C63 C62 H62 127.1 . . ?
N61 C63 C62 111.1(6) . . ?
N61 C63 H63 124.5 . . ?
C62 C63 H63 124.5 . . ?
N72 C71 C72 106.3(5) . . ?
N72 C71 H71 126.9 . . ?
C72 C71 H71 126.9 . . ?
C73 C72 C71 105.7(6) . . ?
C73 C72 H72 127.1 . . ?
C71 C72 H72 127.1 . . ?
N71 C73 C72 112.0(6) . . ?
N71 C73 H73 124.0 . . ?
C72 C73 H73 124.0 . . ?
N82 C81 C82 107.4(5) . . ?
N82 C81 H81 126.3 . . ?
C82 C81 H81 126.3 . . ?
C81 C82 C83 105.4(5) . . ?
C81 C82 H82 127.3 . . ?
C83 C82 H82 127.3 . . ?
N81 C83 C82 111.1(5) . . ?
N81 C83 H83 124.4 . . ?
C82 C83 H83 124.4 . . ?
N52 C121 N62 109.3(5) . . ?
N52 C121 C122 112.1(5) . . ?
N62 C121 C122 110.8(5) . . ?
N52 C121 H121 108.2 . . ?
N62 C121 H121 108.2 . . ?
C122 C121 H121 108.2 . . ?
C125 C122 C123 119.3(6) . . ?
C125 C122 C121 118.9(6) . . ?
C123 C122 C121 121.8(6) . . ?
C124 C123 C122 118.8(7) . . ?
C124 C123 H123 120.6 . . ?
C122 C123 H123 120.6 . . ?
C123 C124 C123 122.2(9) 4_565 . ?
C123 C124 H124 118.9 4_565 . ?
C123 C124 H124 118.9 . . ?
C122 C125 C122 121.5(8) . 4_565 ?
C122 C125 H125 119.2 . . ?
C122 C125 H125 119.2 4_565 . ?
N82 C126 N72 109.0(4) . . ?
N82 C126 C127 111.7(4) . . ?
N72 C126 C127 112.0(4) . . ?
N82 C126 H126 108.0 . . ?
N72 C126 H126 108.0 . . ?
C127 C126 H126 108.0 . . ?
C130 C127 C128 119.5(6) . . ?
C130 C127 C126 119.0(5) . . ?
C128 C127 C126 121.5(5) . . ?
C129 C128 C127 120.4(6) . . ?
C129 C128 H128 119.8 . . ?
C127 C128 H128 119.8 . . ?
C128 C129 C128 119.7(7) 4_565 . ?
C128 C129 H129 120.1 4_565 . ?
C128 C129 H129 120.1 . . ?
C127 C130 C127 120.4(7) 4_565 . ?
C127 C130 H130 119.8 4_565 . ?
C127 C130 H130 119.8 . . ?
C53 N51 N52 104.4(5) . . ?
C53 N51 Cu2 132.4(4) . . ?
N52 N51 Cu2 120.6(4) . . ?
C51 N52 N51 111.4(5) . . ?
C51 N52 C121 130.2(5) . . ?
N51 N52 C121 118.3(5) . . ?
C63 N61 N62 105.2(5) . . ?
C63 N61 Cu2 130.4(4) . . ?
N62 N61 Cu2 124.1(4) . . ?
C61 N62 N61 110.6(5) . . ?
C61 N62 C121 129.4(5) . . ?
N61 N62 C121 119.8(5) . . ?
C73 N71 N72 104.5(5) . . ?
C73 N71 Cu2 134.5(4) . . ?
N72 N71 Cu2 119.3(4) . . ?
C71 N72 N71 111.5(5) . . ?
C71 N72 C126 129.6(5) . . ?
N71 N72 C126 118.8(4) . . ?
C83 N81 N82 105.4(4) . . ?
C83 N81 Cu2 130.9(4) . . ?
N82 N81 Cu2 123.5(3) . . ?
C81 N82 N81 110.6(4) . . ?
C81 N82 C126 128.9(5) . . ?
N81 N82 C126 120.1(4) . . ?
F21 B2 F22 111.3(6) . . ?
F21 B2 F24 109.3(6) . . ?
F22 B2 F24 108.5(6) . . ?
F21 B2 F23 110.1(5) . . ?
F22 B2 F23 109.7(6) . . ?
F24 B2 F23 107.8(5) . . ?
F11A B1A F12A 116.4(13) . . ?
F11A B1A F14A 108.1(12) . . ?
F12A B1A F14A 111.9(12) . . ?
F11A B1A F13A 108.5(10) . . ?
F12A B1A F13A 107.3(11) . . ?
F14A B1A F13A 103.8(12) . . ?
F11B B1B F12B 113.7(10) . . ?
F11B B1B F14B 111.7(10) . . ?
F12B B1B F14B 106.7(9) . . ?
F11B B1B F13B 111.8(9) . . ?
F12B B1B F13B 110.6(10) . . ?
F14B B1B F13B 101.7(9) . . ?
F11C B1C F12C 115.1(18) . . ?
F11C B1C F14C 112.1(17) . . ?
F12C B1C F14C 106.0(15) . . ?
F11C B1C F13C 111.1(16) . . ?
F12C B1C F13C 109.2(17) . . ?
F14C B1C F13C 102.5(16) . . ?
F34A B3A F33A 113.6(8) . . ?
F34A B3A F31A 111.4(7) . . ?
F33A B3A F31A 111.3(8) . . ?
F34A B3A F32A 108.1(8) . . ?
F33A B3A F32A 105.0(8) . . ?
F31A B3A F32A 107.0(7) . . ?
F31B B3B F32B 115.7(19) . . ?
F31B B3B F34B 109.2(19) . . ?
F32B B3B F34B 111.3(17) . . ?
F31B B3B F33B 109.7(18) . . ?
F32B B3B F33B 108.5(17) . . ?
F34B B3B F33B 101.6(17) . . ?

loop_
_geom_bond_atom_site_label_1
_geom_bond_atom_site_label_2
_geom_bond_distance
_geom_bond_site_symmetry_2
_geom_bond_publ_flag
Cu1 F1 1.9205(7) . ?
Cu1 N41 1.977(4) 3_666 ?
Cu1 N21 1.987(5) . ?
Cu1 N31 2.106(5) 3_666 ?
Cu1 N11 2.124(5) . ?
F1 Cu1 1.9204(7) 3_666 ?
C11 N12 1.333(7) . ?
C11 C12 1.346(9) . ?
C11 H11 0.9500 . ?
C12 C13 1.385(9) . ?
C12 H12 0.9500 . ?
C13 N11 1.335(7) . ?
C13 H13 0.9500 . ?
C21 N22 1.349(7) . ?
C21 C22 1.377(9) . ?
C21 H21 0.9500 . ?
C22 C23 1.388(9) . ?
C22 H22 0.9500 . ?
C23 N21 1.336(7) . ?
C23 H23 0.9500 . ?
C31 N32 1.347(7) . ?
C31 C32 1.353(9) . ?
C31 H31 0.9500 . ?
C32 C33 1.365(9) . ?
C32 H32 0.9500 . ?
C33 N31 1.330(7) . ?
C33 H33 0.9500 . ?
C41 N42 1.349(7) . ?
C41 C42 1.350(8) . ?
C41 H41 0.9500 . ?
C42 C43 1.388(8) . ?
C42 H42 0.9500 . ?
C43 N41 1.334(7) . ?
C43 H43 0.9500 . ?
C111 N12 1.457(7) . ?
C111 N22 1.468(7) . ?
C111 C112 1.517(8) . ?
C111 H111 1.0000 . ?
C112 C113 1.387(8) . ?
C112 C117 1.389(8) . ?
C113 C114 1.377(9) . ?
C113 H113 0.9500 . ?
C114 C115 1.382(9) . ?
C114 H114 0.9500 . ?
C115 C116 1.390(8) . ?
C115 H115 0.9500 . ?
C116 C117 1.379(8) . ?
C116 C118 1.513(8) . ?
C117 H117 0.9500 . ?
C118 N32 1.450(7) . ?
C118 N42 1.462(7) . ?
C118 H118 1.0000 . ?
N11 N12 1.363(6) . ?
N21 N22 1.361(6) . ?
N31 N32 1.339(6) . ?
N31 Cu1 2.106(5) 3_666 ?
N41 N42 1.359(6) . ?
N41 Cu1 1.977(4) 3_666 ?
Cu2 F2 1.9621(8) . ?
Cu2 N81 1.969(5) . ?
Cu2 N61 1.972(5) . ?
Cu2 N51 2.130(5) . ?
Cu2 N71 2.174(5) . ?
F2 Cu2 1.9620(8) 4_565 ?
C51 N52 1.357(8) . ?
C51 C52 1.365(9) . ?
C51 H51 0.9500 . ?
C52 C53 1.393(9) . ?
C52 H52 0.9500 . ?
C53 N51 1.318(8) . ?
C53 H53 0.9500 . ?
C61 C62 1.345(9) . ?
C61 N62 1.346(8) . ?
C61 H61 0.9500 . ?
C62 C63 1.374(9) . ?
C62 H62 0.9500 . ?
C63 N61 1.320(8) . ?
C63 H63 0.9500 . ?
C71 N72 1.354(7) . ?
C71 C72 1.373(8) . ?
C71 H71 0.9500 . ?
C72 C73 1.371(9) . ?
C72 H72 0.9500 . ?
C73 N71 1.329(7) . ?
C73 H73 0.9500 . ?
C81 N82 1.340(7) . ?
C81 C82 1.376(8) . ?
C81 H81 0.9500 . ?
C82 C83 1.379(8) . ?
C82 H82 0.9500 . ?
C83 N81 1.330(7) . ?
C83 H83 0.9500 . ?
C121 N52 1.438(8) . ?
C121 N62 1.456(7) . ?
C121 C122 1.507(9) . ?
C121 H121 1.0000 . ?
C122 C125 1.383(7) . ?
C122 C123 1.401(8) . ?
C123 C124 1.380(8) . ?
C123 H123 0.9500 . ?
C124 C123 1.380(8) 4_565 ?
C124 H124 0.9500 . ?
C125 C122 1.383(7) 4_565 ?
C125 H125 0.9500 . ?
C126 N82 1.453(7) . ?
C126 N72 1.455(7) . ?
C126 C127 1.508(8) . ?
C126 H126 1.0000 . ?
C127 C130 1.383(6) . ?
C127 C128 1.390(7) . ?
C128 C129 1.381(7) . ?
C128 H128 0.9500 . ?
C129 C128 1.381(7) 4_565 ?
C129 H129 0.9500 . ?
C130 C127 1.383(6) 4_565 ?
C130 H130 0.9500 . ?
N51 N52 1.358(7) . ?
N61 N62 1.347(6) . ?
N71 N72 1.358(6) . ?
N81 N82 1.366(6) . ?
B2 F21 1.356(7) . ?
B2 F22 1.362(8) . ?
B2 F24 1.381(8) . ?
B2 F23 1.395(7) . ?
B1A F11A 1.360(12) . ?
B1A F12A 1.371(13) . ?
B1A F14A 1.394(13) . ?
B1A F13A 1.414(13) . ?
B1B F11B 1.354(12) . ?
B1B F12B 1.366(12) . ?
B1B F14B 1.407(12) . ?
B1B F13B 1.426(12) . ?
B1C F11C 1.352(14) . ?
B1C F12C 1.364(14) . ?
B1C F14C 1.390(14) . ?
B1C F13C 1.412(14) . ?
B3A F34A 1.356(10) . ?
B3A F33A 1.357(10) . ?
B3A F31A 1.374(9) . ?
B3A F32A 1.383(11) . ?
B3B F31B 1.354(14) . ?
B3B F32B 1.363(15) . ?
B3B F34B 1.392(15) . ?
B3B F33B 1.411(15) . ?
O1 O2 1.40(3) . ?

loop_
_geom_torsion_atom_site_label_1
_geom_torsion_atom_site_label_2
_geom_torsion_atom_site_label_3
_geom_torsion_atom_site_label_4
_geom_torsion
_geom_torsion_site_symmetry_1
_geom_torsion_site_symmetry_2
_geom_torsion_site_symmetry_3
_geom_torsion_site_symmetry_4
_geom_torsion_publ_flag
N12 C11 C12 C13 0.5(7) . . . . ?
C11 C12 C13 N11 0.2(8) . . . . ?
N22 C21 C22 C23 -0.2(7) . . . . ?
C21 C22 C23 N21 -1.5(7) . . . . ?
N32 C31 C32 C33 -0.8(8) . . . . ?
C31 C32 C33 N31 -0.1(8) . . . . ?
N42 C41 C42 C43 0.1(7) . . . . ?
C41 C42 C43 N41 0.3(7) . . . . ?
N12 C111 C112 C113 -29.8(7) . . . . ?
N22 C111 C112 C113 -150.7(5) . . . . ?
N12 C111 C112 C117 150.9(5) . . . . ?
N22 C111 C112 C117 30.0(7) . . . . ?
C117 C112 C113 C114 -0.1(9) . . . . ?
C111 C112 C113 C114 -179.4(6) . . . . ?
C112 C113 C114 C115 -0.9(10) . . . . ?
C113 C114 C115 C116 0.5(10) . . . . ?
C114 C115 C116 C117 0.9(9) . . . . ?
C114 C115 C116 C118 -177.6(6) . . . . ?
C115 C116 C117 C112 -1.8(8) . . . . ?
C118 C116 C117 C112 176.6(5) . . . . ?
C113 C112 C117 C116 1.5(8) . . . . ?
C111 C112 C117 C116 -179.3(5) . . . . ?
C117 C116 C118 N32 -149.9(5) . . . . ?
C115 C116 C118 N32 28.6(7) . . . . ?
C117 C116 C118 N42 -27.2(7) . . . . ?
C115 C116 C118 N42 151.3(5) . . . . ?
C12 C13 N11 N12 -0.7(7) . . . . ?
C12 C13 N11 Cu1 -160.0(4) . . . . ?
F1 Cu1 N11 C13 -133.0(5) . . . . ?
N41 Cu1 N11 C13 -41.1(6) 3_666 . . . ?
N21 Cu1 N11 C13 138.2(6) . . . . ?
N31 Cu1 N11 C13 47.1(6) 3_666 . . . ?
F1 Cu1 N11 N12 70.7(4) . . . . ?
N41 Cu1 N11 N12 162.6(4) 3_666 . . . ?
N21 Cu1 N11 N12 -18.1(4) . . . . ?
N31 Cu1 N11 N12 -109.2(4) 3_666 . . . ?
C12 C11 N12 N11 -0.9(7) . . . . ?
C12 C11 N12 C111 -175.3(6) . . . . ?
C13 N11 N12 C11 1.0(6) . . . . ?
Cu1 N11 N12 C11 162.9(4) . . . . ?
C13 N11 N12 C111 176.1(5) . . . . ?
Cu1 N11 N12 C111 -22.1(6) . . . . ?
N22 C111 N12 C11 -119.7(6) . . . . ?
C112 C111 N12 C11 117.9(6) . . . . ?
N22 C111 N12 N11 66.3(6) . . . . ?
C112 C111 N12 N11 -56.1(6) . . . . ?
C22 C23 N21 N22 2.6(7) . . . . ?
C22 C23 N21 Cu1 179.3(4) . . . . ?
F1 Cu1 N21 C23 72.8(5) . . . . ?
N31 Cu1 N21 C23 -59.5(5) 3_666 . . . ?
N11 Cu1 N21 C23 -154.4(5) . . . . ?
F1 Cu1 N21 N22 -111.0(4) . . . . ?
N31 Cu1 N21 N22 116.7(4) 3_666 . . . ?
N11 Cu1 N21 N22 21.8(4) . . . . ?
C22 C21 N22 N21 1.8(7) . . . . ?
C22 C21 N22 C111 166.6(5) . . . . ?
C23 N21 N22 C21 -2.7(6) . . . . ?
Cu1 N21 N22 C21 -179.6(4) . . . . ?
C23 N21 N22 C111 -168.7(5) . . . . ?
Cu1 N21 N22 C111 14.4(7) . . . . ?
N12 C111 N22 C21 133.0(5) . . . . ?
C112 C111 N22 C21 -104.0(6) . . . . ?
N12 C111 N22 N21 -63.5(6) . . . . ?
C112 C111 N22 N21 59.5(6) . . . . ?
C32 C33 N31 N32 0.9(7) . . . . ?
C32 C33 N31 Cu1 160.3(5) . . . 3_666 ?
C33 N31 N32 C31 -1.4(7) . . . . ?
Cu1 N31 N32 C31 -163.2(4) 3_666 . . . ?
C33 N31 N32 C118 -177.2(5) . . . . ?
Cu1 N31 N32 C118 21.0(7) 3_666 . . . ?
C32 C31 N32 N31 1.4(7) . . . . ?
C32 C31 N32 C118 176.7(6) . . . . ?
N42 C118 N32 N31 -65.4(7) . . . . ?
C116 C118 N32 N31 58.4(7) . . . . ?
N42 C118 N32 C31 119.7(6) . . . . ?
C116 C118 N32 C31 -116.6(7) . . . . ?
C42 C43 N41 N42 -0.6(6) . . . . ?
C42 C43 N41 Cu1 -173.7(4) . . . 3_666 ?
C42 C41 N42 N41 -0.5(7) . . . . ?
C42 C41 N42 C118 -176.4(5) . . . . ?
C43 N41 N42 C41 0.6(6) . . . . ?
Cu1 N41 N42 C41 174.2(4) 3_666 . . . ?
C43 N41 N42 C118 177.0(5) . . . . ?
Cu1 N41 N42 C118 -9.5(7) 3_666 . . . ?
N32 C118 N42 C41 -124.8(6) . . . . ?
C116 C118 N42 C41 111.4(6) . . . . ?
N32 C118 N42 N41 59.6(6) . . . . ?
C116 C118 N42 N41 -64.2(6) . . . . ?
N52 C51 C52 C53 -0.3(8) . . . . ?
C51 C52 C53 N51 1.0(8) . . . . ?
N62 C61 C62 C63 -1.1(9) . . . . ?
C61 C62 C63 N61 0.8(9) . . . . ?
N72 C71 C72 C73 -0.2(7) . . . . ?
C71 C72 C73 N71 0.4(7) . . . . ?
N82 C81 C82 C83 -0.6(7) . . . . ?
C81 C82 C83 N81 -0.4(8) . . . . ?
N52 C121 C122 C125 156.4(6) . . . . ?
N62 C121 C122 C125 34.0(7) . . . . ?
N52 C121 C122 C123 -23.0(7) . . . . ?
N62 C121 C122 C123 -145.4(5) . . . . ?
C125 C122 C123 C124 -0.4(9) . . . . ?
C121 C122 C123 C124 179.0(6) . . . . ?
C122 C123 C124 C123 -0.4(12) . . . 4_565 ?
C123 C122 C125 C122 1.3(11) . . . 4_565 ?
C121 C122 C125 C122 -178.1(5) . . . 4_565 ?
N82 C126 C127 C130 34.6(7) . . . . ?
N72 C126 C127 C130 157.2(5) . . . . ?
N82 C126 C127 C128 -144.7(5) . . . . ?
N72 C126 C127 C128 -22.2(7) . . . . ?
C130 C127 C128 C129 0.2(8) . . . . ?
C126 C127 C128 C129 179.5(5) . . . . ?
C127 C128 C129 C128 -1.4(11) . . . 4_565 ?
C128 C127 C130 C127 1.1(10) . . . 4_565 ?
C126 C127 C130 C127 -178.3(4) . . . 4_565 ?
C52 C53 N51 N52 -1.2(8) . . . . ?
C52 C53 N51 Cu2 -162.4(5) . . . . ?
F2 Cu2 N51 C53 -136.0(6) . . . . ?
N81 Cu2 N51 C53 -43.5(6) . . . . ?
N61 Cu2 N51 C53 134.7(6) . . . . ?
N71 Cu2 N51 C53 44.2(6) . . . . ?
F2 Cu2 N51 N52 65.3(6) . . . . ?
N81 Cu2 N51 N52 157.8(5) . . . . ?
N61 Cu2 N51 N52 -24.0(5) . . . . ?
N71 Cu2 N51 N52 -114.6(5) . . . . ?
C52 C51 N52 N51 -0.4(8) . . . . ?
C52 C51 N52 C121 -178.0(6) . . . . ?
C53 N51 N52 C51 1.0(7) . . . . ?
Cu2 N51 N52 C51 164.9(4) . . . . ?
C53 N51 N52 C121 178.9(6) . . . . ?
Cu2 N51 N52 C121 -17.1(7) . . . . ?
N62 C121 N52 C51 -116.9(7) . . . . ?
C122 C121 N52 C51 119.9(7) . . . . ?
N62 C121 N52 N51 65.6(7) . . . . ?
C122 C121 N52 N51 -57.7(7) . . . . ?
C62 C63 N61 N62 -0.2(8) . . . . ?
C62 C63 N61 Cu2 174.0(5) . . . . ?
F2 Cu2 N61 C63 78.9(6) . . . . ?
N51 Cu2 N61 C63 -145.5(6) . . . . ?
N71 Cu2 N61 C63 -54.6(6) . . . . ?
F2 Cu2 N61 N62 -107.8(5) . . . . ?
N51 Cu2 N61 N62 27.8(5) . . . . ?
N71 Cu2 N61 N62 118.7(5) . . . . ?
C62 C61 N62 N61 1.0(8) . . . . ?
C62 C61 N62 C121 175.9(6) . . . . ?
C63 N61 N62 C61 -0.5(7) . . . . ?
Cu2 N61 N62 C61 -175.2(4) . . . . ?
C63 N61 N62 C121 -175.9(6) . . . . ?
Cu2 N61 N62 C121 9.4(7) . . . . ?
N52 C121 N62 C61 122.5(7) . . . . ?
C122 C121 N62 C61 -113.5(7) . . . . ?
N52 C121 N62 N61 -63.1(7) . . . . ?
C122 C121 N62 N61 60.9(7) . . . . ?
C72 C73 N71 N72 -0.4(7) . . . . ?
C72 C73 N71 Cu2 -164.7(4) . . . . ?
F2 Cu2 N71 C73 -133.3(5) . . . . ?
N81 Cu2 N71 C73 136.9(6) . . . . ?
N61 Cu2 N71 C73 -41.0(6) . . . . ?
N51 Cu2 N71 C73 46.6(6) . . . . ?
F2 Cu2 N71 N72 64.2(5) . . . . ?
N81 Cu2 N71 N72 -25.6(4) . . . . ?
N61 Cu2 N71 N72 156.4(4) . . . . ?
N51 Cu2 N71 N72 -116.0(4) . . . . ?
C72 C71 N72 N71 -0.1(6) . . . . ?
C72 C71 N72 C126 -175.9(5) . . . . ?
C73 N71 N72 C71 0.3(6) . . . . ?
Cu2 N71 N72 C71 167.5(4) . . . . ?
C73 N71 N72 C126 176.7(5) . . . . ?
Cu2 N71 N72 C126 -16.1(6) . . . . ?
N82 C126 N72 C71 -118.6(6) . . . . ?
C127 C126 N72 C71 117.4(6) . . . . ?
N82 C126 N72 N71 65.8(6) . . . . ?
C127 C126 N72 N71 -58.2(6) . . . . ?
C82 C83 N81 N82 1.2(7) . . . . ?
C82 C83 N81 Cu2 176.2(4) . . . . ?
F2 Cu2 N81 C83 81.3(6) . . . . ?
N51 Cu2 N81 C83 -54.2(6) . . . . ?
N71 Cu2 N81 C83 -145.2(6) . . . . ?
F2 Cu2 N81 N82 -104.4(4) . . . . ?
N51 Cu2 N81 N82 120.0(4) . . . . ?
N71 Cu2 N81 N82 29.0(4) . . . . ?
C82 C81 N82 N81 1.4(7) . . . . ?
C82 C81 N82 C126 174.5(6) . . . . ?
C83 N81 N82 C81 -1.6(6) . . . . ?
Cu2 N81 N82 C81 -177.1(4) . . . . ?
C83 N81 N82 C126 -175.4(5) . . . . ?
Cu2 N81 N82 C126 9.1(7) . . . . ?
N72 C126 N82 C81 123.5(6) . . . . ?
C127 C126 N82 C81 -112.2(6) . . . . ?
N72 C126 N82 N81 -63.9(6) . . . . ?
C127 C126 N82 N81 60.4(6) . . . . ?
